data_7206750
loop_
_publ_author_name
'Wang, Yong-Tao'
'Tang, Gui-Mei'
'He, Chao'
'Yan, Shi-Chen'
'Hao, Qi-Chao'
'Chen, Long'
'Long, Xi-Fa'
'Li, Tian-Duo'
'Ng, Seik Weng'

_publ_section_title
;
 Nonlinear optical and ferroelectric materials based on
 1-benzyl-2-phenyl-1H-benzimidazole salts
;
_journal_issue 21
_journal_name_full CrystEngComm
_journal_page_first 6365
_journal_paper_doi 10.1039/c1ce05860f
_journal_volume 13
_journal_year 2011
_chemical_formula_sum 'C20 H19 Cl N2 O'
_chemical_formula_weight 338.82
_chemical_name_systematic
;
?
;
_space_group_IT_number 1
_symmetry_cell_setting triclinic
_symmetry_space_group_name_Hall 'P 1'
_symmetry_space_group_name_H-M 'P 1'
_atom_sites_solution_hydrogens geom
_atom_sites_solution_primary direct
_atom_sites_solution_secondary difmap
_audit_creation_method SHELXL-97
_cell_angle_alpha 74.542(8)
_cell_angle_beta 82.346(8)
_cell_angle_gamma 76.224(8)
_cell_formula_units_Z 1
_cell_length_a 5.441(4)
_cell_length_b 8.892(6)
_cell_length_c 9.554(7)
_cell_measurement_reflns_used 2367
_cell_measurement_temperature 296(2)
_cell_measurement_theta_max 0.00
_cell_measurement_theta_min 0.00
_cell_volume 431.5(5)
_computing_cell_refinement 'Bruker SMART'
_computing_data_collection 'Bruker SMART'
_computing_data_reduction 'Bruker SAINT'
_computing_molecular_graphics 'Bruker SHELXTL'
_computing_publication_material 'Bruker SHELXTL'
_computing_structure_refinement 'SHELXL-97 (Sheldrick, 1997)'
_computing_structure_solution 'SHELXS-97 (Sheldrick, 1990)'
_diffrn_ambient_temperature 296(2)
_diffrn_measured_fraction_theta_full 0.966
_diffrn_measured_fraction_theta_max 0.966
_diffrn_measurement_device_type 'CCD area detector'
_diffrn_measurement_method 'phi and omega scans'
_diffrn_radiation_monochromator graphite
_diffrn_radiation_source 'fine-focus sealed tube'
_diffrn_radiation_type MoK\a
_diffrn_radiation_wavelength 0.71073
_diffrn_reflns_av_R_equivalents 0.0228
_diffrn_reflns_av_sigmaI/netI 0.0361
_diffrn_reflns_limit_h_max 6
_diffrn_reflns_limit_h_min -7
_diffrn_reflns_limit_k_max 11
_diffrn_reflns_limit_k_min -11
_diffrn_reflns_limit_l_max 12
_diffrn_reflns_limit_l_min -12
_diffrn_reflns_number 3741
_diffrn_reflns_theta_full 27.57
_diffrn_reflns_theta_max 27.57
_diffrn_reflns_theta_min 2.22
_exptl_absorpt_coefficient_mu 0.230
_exptl_absorpt_correction_T_max 0.9774
_exptl_absorpt_correction_T_min 0.9555
_exptl_absorpt_correction_type none
_exptl_crystal_colour colourless
_exptl_crystal_density_diffrn 1.304
_exptl_crystal_density_meas ?
_exptl_crystal_density_method 'not measured'
_exptl_crystal_description block
_exptl_crystal_F_000 178
_exptl_crystal_size_max 0.20
_exptl_crystal_size_mid 0.10
_exptl_crystal_size_min 0.10
_refine_diff_density_max 0.159
_refine_diff_density_min -0.152
_refine_diff_density_rms 0.037
_refine_ls_abs_structure_details 'Flack H D (1983), Acta Cryst. A39, 876-881'
_refine_ls_abs_structure_Flack -0.05(6)
_refine_ls_extinction_method none
_refine_ls_goodness_of_fit_ref 1.034
_refine_ls_hydrogen_treatment mixed
_refine_ls_matrix_type full
_refine_ls_number_parameters 229
_refine_ls_number_reflns 3005
_refine_ls_number_restraints 3
_refine_ls_restrained_S_all 1.033
_refine_ls_R_factor_all 0.0348
_refine_ls_R_factor_gt 0.0325
_refine_ls_shift/su_max 0.000
_refine_ls_shift/su_mean 0.000
_refine_ls_structure_factor_coef Fsqd
_refine_ls_weighting_details 'calc w=1/[\s^2^(Fo^2^)+(0.0588P)^2^+0.0338P] where P=(Fo^2^+2Fc^2^)/3'
_refine_ls_weighting_scheme calc
_refine_ls_wR_factor_gt 0.0941
_refine_ls_wR_factor_ref 0.0971
_reflns_number_gt 2817
_reflns_number_total 3005
_reflns_threshold_expression >2sigma(I)
_cod_data_source_file c1ce05860f.txt
_cod_data_source_block compound_3
_cod_depositor_comments
;
The following automatic conversions were performed:

'_symmetry_cell_setting' value 'Triclinic' changed to 'triclinic'
according to /home/saulius/struct/CIF-dictionaries/cif_core.dic
dictionary named 'cif_core.dic' version 2.4.1 from 2010-06-29.

Automatic conversion script
Id: cif_fix_values 1715 2011-07-08 13:25:40Z adriana 

The following automatic conversions were performed:

'_exptl_crystal_density_meas' value 'not measured' was changed to '?'
- the value is perceived as not measured.

Automatic conversion script
Id: cif_fix_values 3008 2015-01-20 13:52:24Z robertas 
;
_cod_original_sg_symbol_H-M P1
_cod_database_code 7206750

loop_
_symmetry_equiv_pos_as_xyz
'x, y, z'

loop_
_atom_site_label
_atom_site_type_symbol
_atom_site_fract_x
_atom_site_fract_y
_atom_site_fract_z
_atom_site_U_iso_or_equiv
_atom_site_adp_type
_atom_site_occupancy
_atom_site_symmetry_multiplicity
_atom_site_calc_flag
_atom_site_refinement_flags
O1 O 0.2376(5) 0.3027(3) 0.0587(2) 0.0665(5) Uani 1 1 d .
Cl1 Cl 0.66409(11) 0.45710(8) 0.10162(7) 0.0682(2) Uani 1 1 d .
N1 N 0.4735(3) 0.1978(2) 0.58612(16) 0.0377(3) Uani 1 1 d .
N2 N 0.3359(3) 0.26975(19) 0.78897(17) 0.0376(3) Uani 1 1 d .
C1 C 0.2512(4) 0.3125(2) 0.5583(2) 0.0390(4) Uani 1 1 d .
C2 C 0.1167(5) 0.3751(3) 0.4331(2) 0.0477(5) Uani 1 1 d .
H2A H 0.1767 0.3462 0.3461 0.057 Uiso 1 1 calc R
C3 C -0.1084(5) 0.4814(3) 0.4460(3) 0.0549(6) Uani 1 1 d .
H3A H -0.2038 0.5256 0.3654 0.066 Uiso 1 1 calc R
C4 C -0.1989(5) 0.5255(3) 0.5763(3) 0.0543(6) Uani 1 1 d .
H4A H -0.3527 0.5981 0.5794 0.065 Uiso 1 1 calc R
C5 C -0.0677(4) 0.4651(2) 0.7010(2) 0.0453(5) Uani 1 1 d .
H5A H -0.1291 0.4942 0.7877 0.054 Uiso 1 1 calc R
C6 C 0.1618(4) 0.3578(2) 0.6881(2) 0.0383(4) Uani 1 1 d .
C7 C 0.5183(4) 0.1727(2) 0.72735(19) 0.0359(4) Uani 1 1 d .
C8 C 0.7262(4) 0.0565(2) 0.80479(19) 0.0378(4) Uani 1 1 d .
C9 C 0.8435(4) 0.0990(2) 0.9055(2) 0.0402(4) Uani 1 1 d .
H9A H 0.7891 0.1999 0.9237 0.048 Uiso 1 1 calc R
C10 C 1.0414(4) -0.0096(3) 0.9782(2) 0.0470(5) Uani 1 1 d .
H10A H 1.1217 0.0197 1.0438 0.056 Uiso 1 1 calc R
C11 C 1.1201(4) -0.1599(3) 0.9547(2) 0.0502(5) Uani 1 1 d .
H11A H 1.2548 -0.2313 1.0029 0.060 Uiso 1 1 calc R
C12 C 0.9987(5) -0.2054(3) 0.8590(3) 0.0539(6) Uani 1 1 d .
H12A H 1.0489 -0.3084 0.8454 0.065 Uiso 1 1 calc R
C13 C 0.8026(4) -0.0981(2) 0.7836(2) 0.0466(5) Uani 1 1 d .
H13A H 0.7221 -0.1288 0.7191 0.056 Uiso 1 1 calc R
C14 C 0.6340(4) 0.1302(3) 0.4717(2) 0.0415(4) Uani 1 1 d .
H14A H 0.8003 0.0787 0.5066 0.050 Uiso 1 1 calc R
H14B H 0.6555 0.2163 0.3871 0.050 Uiso 1 1 calc R
C15 C 0.5246(4) 0.0099(2) 0.42669(19) 0.0375(4) Uani 1 1 d .
C16 C 0.6249(4) -0.0296(3) 0.2960(2) 0.0480(5) Uani 1 1 d .
H16A H 0.7520 0.0181 0.2400 0.058 Uiso 1 1 calc R
C17 C 0.5346(5) -0.1403(3) 0.2497(2) 0.0542(6) Uani 1 1 d .
H17A H 0.6042 -0.1680 0.1634 0.065 Uiso 1 1 calc R
C18 C 0.3439(5) -0.2094(3) 0.3300(3) 0.0521(5) Uani 1 1 d .
H18A H 0.2832 -0.2825 0.2976 0.063 Uiso 1 1 calc R
C19 C 0.2418(4) -0.1698(3) 0.4596(3) 0.0493(5) Uani 1 1 d .
H19A H 0.1121 -0.2161 0.5142 0.059 Uiso 1 1 calc R
C20 C 0.3340(4) -0.0604(2) 0.5081(2) 0.0424(4) Uani 1 1 d .
H20A H 0.2668 -0.0348 0.5956 0.051 Uiso 1 1 calc R
H1WA H 0.297(8) 0.361(5) 0.078(4) 0.087(12) Uiso 1 1 d .
H2 H 0.310(6) 0.276(4) 0.885(4) 0.073(9) Uiso 1 1 d .
H1WB H 0.079(9) 0.364(5) 0.072(4) 0.093(12) Uiso 1 1 d .

loop_
_atom_site_aniso_label
_atom_site_aniso_U_11
_atom_site_aniso_U_22
_atom_site_aniso_U_33
_atom_site_aniso_U_23
_atom_site_aniso_U_13
_atom_site_aniso_U_12
O1 0.0592(13) 0.0947(14) 0.0561(9) -0.0385(10) -0.0065(8) -0.0125(12)
Cl1 0.0552(4) 0.0874(5) 0.0708(4) -0.0336(3) -0.0039(3) -0.0164(3)
N1 0.0352(8) 0.0438(8) 0.0347(7) -0.0105(6) -0.0047(6) -0.0077(7)
N2 0.0331(8) 0.0439(9) 0.0365(7) -0.0120(6) -0.0047(6) -0.0058(7)
C1 0.0380(10) 0.0396(9) 0.0407(9) -0.0096(8) -0.0059(7) -0.0095(8)
C2 0.0568(14) 0.0469(11) 0.0392(10) -0.0067(8) -0.0142(9) -0.0093(10)
C3 0.0610(16) 0.0478(11) 0.0548(12) -0.0057(10) -0.0254(11) -0.0051(11)
C4 0.0478(13) 0.0425(11) 0.0702(14) -0.0128(10) -0.0195(11) 0.0022(10)
C5 0.0402(12) 0.0425(10) 0.0537(11) -0.0147(9) -0.0041(9) -0.0061(9)
C6 0.0357(10) 0.0386(10) 0.0415(9) -0.0077(8) -0.0068(7) -0.0097(8)
C7 0.0320(10) 0.0419(10) 0.0375(9) -0.0100(7) -0.0043(7) -0.0133(8)
C8 0.0316(10) 0.0462(10) 0.0357(8) -0.0065(8) -0.0044(7) -0.0111(8)
C9 0.0415(11) 0.0438(10) 0.0369(9) -0.0084(7) -0.0047(7) -0.0126(9)
C10 0.0424(12) 0.0608(13) 0.0395(9) -0.0074(9) -0.0110(8) -0.0153(10)
C11 0.0411(12) 0.0566(12) 0.0459(10) -0.0040(9) -0.0119(9) -0.0016(10)
C12 0.0560(15) 0.0464(12) 0.0569(12) -0.0109(10) -0.0130(11) -0.0033(10)
C13 0.0467(13) 0.0479(11) 0.0495(10) -0.0141(9) -0.0124(9) -0.0110(10)
C14 0.0348(10) 0.0547(11) 0.0369(9) -0.0140(8) 0.0004(7) -0.0117(9)
C15 0.0332(10) 0.0432(10) 0.0341(8) -0.0086(7) -0.0075(7) -0.0021(8)
C16 0.0466(12) 0.0599(12) 0.0373(9) -0.0128(9) -0.0024(8) -0.0101(10)
C17 0.0589(14) 0.0634(14) 0.0430(10) -0.0205(10) -0.0107(10) -0.0061(12)
C18 0.0558(14) 0.0476(11) 0.0572(12) -0.0166(10) -0.0228(10) -0.0047(10)
C19 0.0386(12) 0.0480(11) 0.0631(13) -0.0129(10) -0.0087(9) -0.0107(9)
C20 0.0337(10) 0.0500(11) 0.0441(10) -0.0128(9) -0.0038(8) -0.0076(9)

loop_
_atom_type_symbol
_atom_type_description
_atom_type_scat_dispersion_real
_atom_type_scat_dispersion_imag
_atom_type_scat_source
C C 0.0033 0.0016 'International Tables Vol C Tables 4.2.6.8 and 6.1.1.4'
H H 0.0000 0.0000 'International Tables Vol C Tables 4.2.6.8 and 6.1.1.4'
N N 0.0061 0.0033 'International Tables Vol C Tables 4.2.6.8 and 6.1.1.4'
O O 0.0106 0.0060 'International Tables Vol C Tables 4.2.6.8 and 6.1.1.4'
Cl Cl 0.1484 0.1585 'International Tables Vol C Tables 4.2.6.8 and 6.1.1.4'

loop_
_geom_angle_atom_site_label_1
_geom_angle_atom_site_label_2
_geom_angle_atom_site_label_3
_geom_angle
H1WA O1 H1WB 91(4)
C7 N1 C1 108.67(15)
C7 N1 C14 128.46(18)
C1 N1 C14 122.70(15)
C7 N2 C6 109.65(16)
C7 N2 H2 129(2)
C6 N2 H2 121(2)
N1 C1 C6 106.84(16)
N1 C1 C2 131.42(18)
C6 C1 C2 121.7(2)
C3 C2 C1 116.2(2)
C3 C2 H2A 121.9
C1 C2 H2A 121.9
C2 C3 C4 122.1(2)
C2 C3 H3A 119.0
C4 C3 H3A 119.0
C5 C4 C3 122.4(2)
C5 C4 H4A 118.8
C3 C4 H4A 118.8
C4 C5 C6 115.7(2)
C4 C5 H5A 122.2
C6 C5 H5A 122.2
N2 C6 C5 131.82(19)
N2 C6 C1 106.17(17)
C5 C6 C1 121.92(18)
N2 C7 N1 108.65(17)
N2 C7 C8 124.25(16)
N1 C7 C8 127.08(17)
C9 C8 C13 119.35(18)
C9 C8 C7 119.40(18)
C13 C8 C7 121.21(17)
C10 C9 C8 119.74(19)
C10 C9 H9A 120.1
C8 C9 H9A 120.1
C11 C10 C9 120.75(18)
C11 C10 H10A 119.6
C9 C10 H10A 119.6
C10 C11 C12 120.0(2)
C10 C11 H11A 120.0
C12 C11 H11A 120.0
C11 C12 C13 120.3(2)
C11 C12 H12A 119.9
C13 C12 H12A 119.9
C12 C13 C8 119.84(19)
C12 C13 H13A 120.1
C8 C13 H13A 120.1
N1 C14 C15 113.06(16)
N1 C14 H14A 109.0
C15 C14 H14A 109.0
N1 C14 H14B 109.0
C15 C14 H14B 109.0
H14A C14 H14B 107.8
C20 C15 C16 119.50(19)
C20 C15 C14 123.39(17)
C16 C15 C14 117.11(18)
C17 C16 C15 119.8(2)
C17 C16 H16A 120.1
C15 C16 H16A 120.1
C18 C17 C16 120.7(2)
C18 C17 H17A 119.7
C16 C17 H17A 119.7
C17 C18 C19 119.8(2)
C17 C18 H18A 120.1
C19 C18 H18A 120.1
C18 C19 C20 119.9(2)
C18 C19 H19A 120.1
C20 C19 H19A 120.1
C15 C20 C19 120.28(19)
C15 C20 H20A 119.9
C19 C20 H20A 119.9

loop_
_geom_bond_atom_site_label_1
_geom_bond_atom_site_label_2
_geom_bond_distance
O1 H1WA 0.74(4)
O1 H1WB 0.91(5)
N1 C7 1.353(2)
N1 C1 1.388(3)
N1 C14 1.471(2)
N2 C7 1.336(3)
N2 C6 1.388(3)
N2 H2 0.92(3)
C1 C6 1.396(3)
C1 C2 1.400(3)
C2 C3 1.371(4)
C2 H2A 0.9300
C3 C4 1.397(4)
C3 H3A 0.9300
C4 C5 1.386(3)
C4 H4A 0.9300
C5 C6 1.393(3)
C5 H5A 0.9300
C7 C8 1.467(3)
C8 C9 1.396(3)
C8 C13 1.399(3)
C9 C10 1.386(3)
C9 H9A 0.9300
C10 C11 1.372(4)
C10 H10A 0.9300
C11 C12 1.386(3)
C11 H11A 0.9300
C12 C13 1.386(3)
C12 H12A 0.9300
C13 H13A 0.9300
C14 C15 1.517(3)
C14 H14A 0.9700
C14 H14B 0.9700
C15 C20 1.381(3)
C15 C16 1.393(3)
C16 C17 1.388(3)
C16 H16A 0.9300
C17 C18 1.372(4)
C17 H17A 0.9300
C18 C19 1.386(3)
C18 H18A 0.9300
C19 C20 1.395(3)
C19 H19A 0.9300
C20 H20A 0.9300
